data_1548388
loop_
_publ_author_name
'Srinivasan, Anandi'
'Cortijo, Miguel'
'Bulicanu, Vladimir'
'Naim, Ahmad'
'Cl\'erac, Rodolphe'
'Sainctavit, Philippe'
'Rogalev, Andrei'
'Wilhelm, Fabrice'
'Rosa, Patrick'
'Hillard, Elizabeth A.'

_publ_section_title
;
 Enantiomeric resolution and X-ray optical activity of a tricobalt
 extended metal atom chain.
;
_journal_issue 5
_journal_name_full 'Chemical science'
_journal_page_first 1136
_journal_page_last 1143
_journal_paper_doi 10.1039/c7sc04131d
_journal_volume 9
_journal_year 2018
_chemical_formula_moiety 'C44 H38 Co3 N14, C8 H4 As2 O12, 2(C2 H3 N)'
_chemical_formula_sum 'C56 H48 As2 Co3 N16 O12'
_chemical_formula_weight 1463.73
_chemical_name_common '[Co3(dpa)4(MeCN)2][As2(tart)2] acetonitrile solvate'
_space_group_crystal_system monoclinic
_space_group_IT_number 15
_space_group_name_Hall '-C 2yc'
_space_group_name_H-M_alt 'C 1 2/c 1'
_symmetry_space_group_name_Hall '-C 2yc'
_symmetry_space_group_name_H-M 'C 1 2/c 1'
_atom_sites_solution_hydrogens geom
_audit_creation_method SHELXL-2013
_audit_update_record
;
2017-09-14 deposited with the CCDC.
2017-12-04 downloaded from the CCDC.
;
_cell_angle_alpha 90
_cell_angle_beta 116.941(15)
_cell_angle_gamma 90
_cell_formula_units_Z 4
_cell_length_a 17.794(4)
_cell_length_b 19.121(4)
_cell_length_c 19.042(4)
_cell_measurement_reflns_used 9779
_cell_measurement_temperature 120(2)
_cell_measurement_theta_max 27.498
_cell_measurement_theta_min 2.400
_cell_volume 5776(2)
_computing_cell_refinement 'SAINT (Bruker, 2003)'
_computing_data_collection 'APEX2 (Bruker, 2005)'
_computing_data_reduction 'SAINT (Bruker, 2003)'
_computing_molecular_graphics 'WinGX (Farrugia, 2012)'
_computing_publication_material 'SHELXL-2016/4 (Sheldrick, 2016)'
_computing_structure_refinement 'SHELXL-2013 (Sheldrick, 2013)'
_computing_structure_solution 'SHELXS2013 (Sheldrick, 2008)'
_diffrn_ambient_temperature 120(2)
_diffrn_measured_fraction_theta_full 0.988
_diffrn_measured_fraction_theta_max 0.986
_diffrn_measurement_device_type 'Bruker APEX-II CCD'
_diffrn_measurement_method '\f and \w scans'
_diffrn_radiation_type MoK\a
_diffrn_radiation_wavelength 0.71073
_diffrn_reflns_av_R_equivalents 0.0348
_diffrn_reflns_av_unetI/netI 0.0153
_diffrn_reflns_Laue_measured_fraction_full 0.988
_diffrn_reflns_Laue_measured_fraction_max 0.986
_diffrn_reflns_limit_h_max 23
_diffrn_reflns_limit_h_min -23
_diffrn_reflns_limit_k_max 24
_diffrn_reflns_limit_k_min -24
_diffrn_reflns_limit_l_max 24
_diffrn_reflns_limit_l_min -24
_diffrn_reflns_number 87961
_diffrn_reflns_point_group_measured_fraction_full 0.988
_diffrn_reflns_point_group_measured_fraction_max 0.986
_diffrn_reflns_theta_full 25.190
_diffrn_reflns_theta_max 27.548
_diffrn_reflns_theta_min 2.568
_diffrn_source 'sealed tube'
_exptl_absorpt_coefficient_mu 2.067
_exptl_absorpt_correction_T_max 0.7456
_exptl_absorpt_correction_T_min 0.6627
_exptl_absorpt_correction_type multi-scan
_exptl_absorpt_process_details SADABS
_exptl_crystal_colour green
_exptl_crystal_density_diffrn 1.683
_exptl_crystal_density_meas ?
_exptl_crystal_description block
_exptl_crystal_F_000 2956
_exptl_crystal_size_max 0.160
_exptl_crystal_size_mid 0.100
_exptl_crystal_size_min 0.06
_refine_diff_density_max 0.733
_refine_diff_density_min -0.474
_refine_diff_density_rms 0.065
_refine_ls_extinction_method none
_refine_ls_goodness_of_fit_ref 1.061
_refine_ls_hydrogen_treatment constr
_refine_ls_matrix_type full
_refine_ls_number_parameters 405
_refine_ls_number_reflns 6569
_refine_ls_number_restraints 0
_refine_ls_restrained_S_all 1.061
_refine_ls_R_factor_all 0.0324
_refine_ls_R_factor_gt 0.0262
_refine_ls_shift/su_max 0.000
_refine_ls_shift/su_mean 0.000
_refine_ls_structure_factor_coef Fsqd
_refine_ls_weighting_details 'w=1/[\s^2^(Fo^2^)+(0.0289P)^2^+14.0160P] where P=(Fo^2^+2Fc^2^)/3'
_refine_ls_weighting_scheme calc
_refine_ls_wR_factor_gt 0.0662
_refine_ls_wR_factor_ref 0.0693
_reflns_Friedel_coverage 0.000
_reflns_number_gt 5771
_reflns_number_total 6569
_reflns_threshold_expression 'I > 2\s(I)'
_cod_data_source_file c7sc04131d2.cif
_cod_data_source_block compound_3_rac_120_K
_cod_depositor_comments
;
The following automatic conversions were performed:

'_exptl_crystal_density_meas' value 'not measured' was changed to '?'
- the value is perceived as not measured.

Automatic conversion script
Id: cif_fix_values 4973 2017-02-22 13:04:09Z antanas 

 Adding full bibliography for 1548387--1548390.cif.
;
_cod_database_code 1548388
_shelx_space_group_comment
;
The symmetry employed for this shelxl refinement is uniquely defined
by the following loop, which should always be used as a source of
symmetry information in preference to the above space-group names.
They are only intended as comments.
;
_exptl_absorpt_special_details 'SADABS; Bruker, 2003'
_shelxl_version_number 2013-4

loop_
_space_group_symop_operation_xyz
'x, y, z'
'-x, y, -z+1/2'
'x+1/2, y+1/2, z'
'-x+1/2, y+1/2, -z+1/2'
'-x, -y, -z'
'x, -y, z-1/2'
'-x+1/2, -y+1/2, -z'
'x+1/2, -y+1/2, z-1/2'

loop_
_atom_site_label
_atom_site_type_symbol
_atom_site_fract_x
_atom_site_fract_y
_atom_site_fract_z
_atom_site_U_iso_or_equiv
_atom_site_adp_type
_atom_site_occupancy
_atom_site_site_symmetry_order
_atom_site_calc_flag
_atom_site_refinement_flags_posn
_atom_site_refinement_flags_adp
_atom_site_refinement_flags_occupancy
C1 C 0.29053(12) 0.29000(10) 0.22185(11) 0.0154(4) Uani 1 1 d . . .
H1 H 0.2417 0.3168 0.2029 0.019 Uiso 1 1 calc R U .
C2 C 0.28914(13) 0.22449(10) 0.25162(12) 0.0187(4) Uani 1 1 d . . .
H2 H 0.2399 0.2068 0.2504 0.022 Uiso 1 1 calc R U .
C3 C 0.36310(13) 0.18554(10) 0.28353(12) 0.0177(4) Uani 1 1 d . . .
H3 H 0.3643 0.1416 0.3050 0.021 Uiso 1 1 calc R U .
C4 C 0.43462(12) 0.21255(10) 0.28307(11) 0.0158(4) Uani 1 1 d . . .
H4 H 0.4847 0.1873 0.3051 0.019 Uiso 1 1 calc R U .
C5 C 0.43147(11) 0.27848(10) 0.24904(11) 0.0131(3) Uani 1 1 d . . .
C6 C 0.29412(12) 0.50257(10) 0.26201(12) 0.0163(4) Uani 1 1 d . . .
H18 H 0.2528 0.5137 0.2117 0.020 Uiso 1 1 calc R U .
C7 C 0.29025(12) 0.53387(10) 0.32522(12) 0.0183(4) Uani 1 1 d . . .
H19 H 0.2483 0.5663 0.3179 0.022 Uiso 1 1 calc R U .
C8 C 0.31495(12) 0.53410(10) 0.06967(11) 0.0169(4) Uani 1 1 d . . .
H17 H 0.2667 0.5086 0.0386 0.020 Uiso 1 1 calc R U .
C9 C 0.32629(13) 0.59806(11) 0.04267(12) 0.0204(4) Uani 1 1 d . . .
H16 H 0.2859 0.6159 -0.0049 0.024 Uiso 1 1 calc R U .
C10 C 0.39984(13) 0.63559(10) 0.08836(12) 0.0192(4) Uani 1 1 d . . .
H15 H 0.4092 0.6788 0.0712 0.023 Uiso 1 1 calc R U .
C11 C 0.45812(12) 0.60829(10) 0.15857(11) 0.0154(4) Uani 1 1 d . . .
H14 H 0.5075 0.6327 0.1891 0.019 Uiso 1 1 calc R U .
C12 C 0.44313(11) 0.54297(9) 0.18458(11) 0.0124(3) Uani 1 1 d . . .
C13 C 0.31335(13) 0.33800(10) 0.02880(12) 0.0183(4) Uani 1 1 d . . .
H7 H 0.2605 0.3357 0.0274 0.022 Uiso 1 1 calc R U .
C14 C 0.32392(14) 0.30696(11) -0.03111(12) 0.0237(4) Uani 1 1 d . . .
H8 H 0.2787 0.2858 -0.0730 0.028 Uiso 1 1 calc R U .
C15 C 0.40379(15) 0.30776(11) -0.02785(13) 0.0236(4) Uani 1 1 d . . .
H9 H 0.4131 0.2863 -0.0671 0.028 Uiso 1 1 calc R U .
C16 C 0.46860(13) 0.34075(10) 0.03418(12) 0.0189(4) Uani 1 1 d . . .
H10 H 0.5224 0.3407 0.0376 0.023 Uiso 1 1 calc R U .
C17 C 0.45399(12) 0.37475(9) 0.09277(11) 0.0136(3) Uani 1 1 d . . .
C18 C 0.58189(11) 0.44273(9) 0.15804(11) 0.0126(3) Uani 1 1 d . . .
C19 C 0.58572(12) 0.47012(10) 0.09067(11) 0.0170(4) Uani 1 1 d . . .
H22 H 0.5454 0.4573 0.0405 0.020 Uiso 1 1 calc R U .
C20 C 0.64926(13) 0.51579(10) 0.09957(12) 0.0185(4) Uani 1 1 d . . .
H23 H 0.6517 0.5344 0.0555 0.022 Uiso 1 1 calc R U .
C21 C 0.15381(13) 0.41854(11) 0.09229(12) 0.0191(4) Uani 1 1 d . . .
C22 C 0.06409(14) 0.42317(15) 0.06803(14) 0.0316(5) Uani 1 1 d . . .
H21A H 0.0344 0.4289 0.0119 0.047 Uiso 1 1 calc R U .
H21B H 0.0531 0.4625 0.0933 0.047 Uiso 1 1 calc R U .
H21C H 0.0454 0.3811 0.0828 0.047 Uiso 1 1 calc R U .
C100 C 0.09212(13) 0.30468(11) 0.22503(12) 0.0195(4) Uani 1 1 d . . .
C101 C 0.04736(12) 0.29953(10) 0.27635(11) 0.0151(4) Uani 1 1 d . . .
H101 H 0.0633 0.2555 0.3059 0.018 Uiso 1 1 calc R U .
C102 C 0.04729(13) 0.53231(10) 0.27628(11) 0.0177(4) Uani 1 1 d . . .
H102 H 0.0702 0.5766 0.2684 0.021 Uiso 1 1 calc R U .
C103 C 0.06541(14) 0.52801(10) 0.36291(12) 0.0213(4) Uani 1 1 d . . .
C200 C 0.30203(16) 0.22572(12) 0.43905(13) 0.0284(5) Uani 1 1 d . . .
C201 C 0.37233(17) 0.17828(14) 0.47930(15) 0.0360(6) Uani 1 1 d . . .
H0AA H 0.3545 0.1312 0.4623 0.054 Uiso 1 1 calc R U .
H0AB H 0.3916 0.1816 0.5351 0.054 Uiso 1 1 calc R U .
H0AC H 0.4174 0.1906 0.4671 0.054 Uiso 1 1 calc R U .
As1 As 0.14772(2) 0.41537(2) 0.33075(2) 0.01729(6) Uani 1 1 d . . .
Co1 Co 0.35539(2) 0.41350(2) 0.17466(2) 0.01111(6) Uani 1 1 d . . .
Co2 Co 0.5000 0.40927(2) 0.2500 0.01008(8) Uani 1 2 d S T P
N1 N 0.35901(10) 0.31731(8) 0.21877(9) 0.0131(3) Uani 1 1 d . . .
N2 N 0.5000 0.31167(11) 0.2500 0.0127(4) Uani 1 2 d S T P
N3 N 0.35477(10) 0.45642(8) 0.26885(9) 0.0135(3) Uani 1 1 d . . .
N4 N 0.37103(10) 0.50669(8) 0.13962(9) 0.0127(3) Uani 1 1 d . . .
N5 N 0.5000 0.50890(11) 0.2500 0.0117(4) Uani 1 2 d S T P
N6 N 0.37588(10) 0.37180(8) 0.08982(9) 0.0132(3) Uani 1 1 d . . .
N7 N 0.51453(10) 0.40798(8) 0.15712(9) 0.0127(3) Uani 1 1 d . . .
N8 N 0.22496(10) 0.41521(9) 0.11273(10) 0.0176(3) Uani 1 1 d . . .
N200 N 0.24691(15) 0.26286(12) 0.40762(13) 0.0390(5) Uani 1 1 d . . .
O1 O 0.14112(9) 0.35864(8) 0.24018(9) 0.0217(3) Uani 1 1 d . . .
O2 O 0.06926(8) 0.35605(7) 0.33035(8) 0.0150(3) Uani 1 1 d . . .
O3 O 0.11352(10) 0.47608(8) 0.40081(8) 0.0233(3) Uani 1 1 d . . .
O4 O 0.08576(8) 0.47715(7) 0.25521(8) 0.0173(3) Uani 1 1 d . . .
O5 O 0.08064(11) 0.26089(9) 0.17440(10) 0.0316(4) Uani 1 1 d . . .
O6 O 0.03582(12) 0.57155(9) 0.39065(9) 0.0342(4) Uani 1 1 d . . .

loop_
_atom_site_aniso_label
_atom_site_aniso_U_11
_atom_site_aniso_U_22
_atom_site_aniso_U_33
_atom_site_aniso_U_23
_atom_site_aniso_U_13
_atom_site_aniso_U_12
C1 0.0144(9) 0.0165(9) 0.0169(9) -0.0028(7) 0.0084(7) -0.0012(7)
C2 0.0185(10) 0.0195(9) 0.0233(10) -0.0031(8) 0.0140(8) -0.0052(8)
C3 0.0243(10) 0.0134(9) 0.0206(10) -0.0009(7) 0.0147(8) -0.0029(7)
C4 0.0179(9) 0.0132(9) 0.0185(9) -0.0015(7) 0.0100(8) -0.0001(7)
C5 0.0138(9) 0.0136(8) 0.0131(8) -0.0039(7) 0.0072(7) -0.0022(7)
C6 0.0129(9) 0.0151(9) 0.0196(9) -0.0015(7) 0.0062(7) 0.0000(7)
C7 0.0162(9) 0.0170(9) 0.0240(10) -0.0029(8) 0.0111(8) 0.0015(7)
C8 0.0150(9) 0.0192(9) 0.0123(9) -0.0020(7) 0.0024(7) 0.0011(7)
C9 0.0233(10) 0.0186(10) 0.0123(9) 0.0030(7) 0.0018(8) 0.0045(8)
C10 0.0251(10) 0.0137(9) 0.0162(9) 0.0024(7) 0.0072(8) 0.0016(8)
C11 0.0169(9) 0.0121(8) 0.0151(9) -0.0007(7) 0.0053(7) -0.0013(7)
C12 0.0124(8) 0.0120(8) 0.0120(8) -0.0017(7) 0.0047(7) 0.0022(7)
C13 0.0179(9) 0.0170(9) 0.0178(9) -0.0029(7) 0.0062(8) -0.0054(7)
C14 0.0279(11) 0.0237(10) 0.0181(10) -0.0090(8) 0.0091(9) -0.0104(9)
C15 0.0345(12) 0.0216(10) 0.0198(10) -0.0071(8) 0.0167(9) -0.0054(9)
C16 0.0223(10) 0.0179(9) 0.0204(10) -0.0027(7) 0.0132(8) -0.0013(8)
C17 0.0164(9) 0.0103(8) 0.0133(9) 0.0005(7) 0.0060(7) -0.0002(7)
C18 0.0131(8) 0.0100(8) 0.0160(9) 0.0006(7) 0.0079(7) 0.0020(7)
C19 0.0193(9) 0.0174(9) 0.0142(9) 0.0007(7) 0.0077(8) 0.0003(7)
C20 0.0220(10) 0.0165(9) 0.0210(10) 0.0047(7) 0.0134(8) 0.0014(8)
C21 0.0190(10) 0.0222(10) 0.0138(9) 0.0010(7) 0.0056(8) 0.0005(8)
C22 0.0144(10) 0.0563(16) 0.0217(11) 0.0065(10) 0.0063(9) 0.0022(10)
C100 0.0174(9) 0.0228(10) 0.0190(10) 0.0039(8) 0.0087(8) 0.0087(8)
C101 0.0180(10) 0.0124(8) 0.0147(9) 0.0015(7) 0.0071(8) 0.0027(7)
C102 0.0246(11) 0.0118(8) 0.0152(9) -0.0009(7) 0.0078(8) -0.0043(7)
C103 0.0280(11) 0.0162(9) 0.0135(9) -0.0010(7) 0.0040(8) -0.0056(8)
C200 0.0369(13) 0.0284(12) 0.0202(11) -0.0013(9) 0.0132(10) -0.0018(10)
C201 0.0394(14) 0.0403(14) 0.0247(12) 0.0080(10) 0.0115(11) 0.0093(11)
As1 0.01075(10) 0.02023(11) 0.01615(10) 0.00310(7) 0.00195(8) -0.00176(7)
Co1 0.01014(12) 0.01115(12) 0.01143(12) -0.00148(9) 0.00435(10) -0.00051(9)
Co2 0.00987(16) 0.00883(16) 0.01115(16) 0.000 0.00444(13) 0.000
N1 0.0136(7) 0.0129(7) 0.0139(7) -0.0028(6) 0.0073(6) -0.0012(6)
N2 0.0125(10) 0.0108(10) 0.0165(11) 0.000 0.0080(9) 0.000
N3 0.0138(7) 0.0127(7) 0.0150(8) -0.0023(6) 0.0073(6) -0.0020(6)
N4 0.0134(7) 0.0112(7) 0.0123(7) -0.0015(6) 0.0047(6) 0.0006(6)
N5 0.0121(10) 0.0085(10) 0.0124(10) 0.000 0.0038(8) 0.000
N6 0.0143(7) 0.0117(7) 0.0132(7) -0.0010(6) 0.0058(6) -0.0016(6)
N7 0.0127(7) 0.0132(7) 0.0127(7) -0.0009(6) 0.0063(6) -0.0005(6)
N8 0.0152(8) 0.0188(8) 0.0168(8) -0.0024(6) 0.0057(7) -0.0010(6)
N200 0.0459(13) 0.0378(12) 0.0311(11) 0.0043(9) 0.0157(10) 0.0092(10)
O1 0.0170(7) 0.0267(8) 0.0255(8) 0.0051(6) 0.0132(6) 0.0053(6)
O2 0.0155(6) 0.0164(6) 0.0123(6) -0.0013(5) 0.0055(5) -0.0024(5)
O3 0.0306(8) 0.0182(7) 0.0130(7) -0.0003(5) 0.0026(6) -0.0033(6)
O4 0.0166(7) 0.0191(7) 0.0151(6) 0.0045(5) 0.0061(5) 0.0017(5)
O5 0.0364(9) 0.0344(9) 0.0316(9) -0.0070(7) 0.0221(8) 0.0071(7)
O6 0.0589(12) 0.0232(8) 0.0191(8) -0.0041(6) 0.0164(8) 0.0037(8)

loop_
_atom_type_symbol
_atom_type_description
_atom_type_scat_dispersion_real
_atom_type_scat_dispersion_imag
_atom_type_scat_source
C C 0.0033 0.0016 'International Tables Vol C Tables 4.2.6.8 and 6.1.1.4'
H H 0.0000 0.0000 'International Tables Vol C Tables 4.2.6.8 and 6.1.1.4'
As As 0.0499 2.0058 'International Tables Vol C Tables 4.2.6.8 and 6.1.1.4'
Co Co 0.3494 0.9721 'International Tables Vol C Tables 4.2.6.8 and 6.1.1.4'
N N 0.0061 0.0033 'International Tables Vol C Tables 4.2.6.8 and 6.1.1.4'
O O 0.0106 0.0060 'International Tables Vol C Tables 4.2.6.8 and 6.1.1.4'

loop_
_geom_angle_atom_site_label_1
_geom_angle_atom_site_label_2
_geom_angle_atom_site_label_3
_geom_angle
_geom_angle_site_symmetry_1
_geom_angle_site_symmetry_3
N1 C1 C2 123.58(18) . .
N1 C1 H1 118.2 . .
C2 C1 H1 118.2 . .
C1 C2 C3 118.46(18) . .
C1 C2 H2 120.8 . .
C3 C2 H2 120.8 . .
C4 C3 C2 119.41(18) . .
C4 C3 H3 120.3 . .
C2 C3 H3 120.3 . .
C3 C4 C5 119.67(18) . .
C3 C4 H4 120.2 . .
C5 C4 H4 120.2 . .
N2 C5 N1 114.72(16) . .
N2 C5 C4 124.09(17) . .
N1 C5 C4 120.89(16) . .
N3 C6 C7 123.64(18) . .
N3 C6 H18 118.2 . .
C7 C6 H18 118.2 . .
C6 C7 C20 118.13(18) . 2_655
C6 C7 H19 120.9 . .
C20 C7 H19 120.9 2_655 .
N4 C8 C9 122.88(18) . .
N4 C8 H17 118.6 . .
C9 C8 H17 118.6 . .
C8 C9 C10 118.57(18) . .
C8 C9 H16 120.7 . .
C10 C9 H16 120.7 . .
C11 C10 C9 119.53(18) . .
C11 C10 H15 120.2 . .
C9 C10 H15 120.2 . .
C10 C11 C12 119.94(18) . .
C10 C11 H14 120.0 . .
C12 C11 H14 120.0 . .
N5 C12 N4 115.32(16) . .
N5 C12 C11 124.26(17) . .
N4 C12 C11 120.15(16) . .
N6 C13 C14 123.42(19) . .
N6 C13 H7 118.3 . .
C14 C13 H7 118.3 . .
C13 C14 C15 118.63(19) . .
C13 C14 H8 120.7 . .
C15 C14 H8 120.7 . .
C16 C15 C14 119.00(19) . .
C16 C15 H9 120.5 . .
C14 C15 H9 120.5 . .
C15 C16 C17 120.44(19) . .
C15 C16 H10 119.8 . .
C17 C16 H10 119.8 . .
N6 C17 N7 115.45(16) . .
N6 C17 C16 119.74(17) . .
N7 C17 C16 124.69(17) . .
N3 C18 N7 114.99(16) 2_655 .
N3 C18 C19 119.86(17) 2_655 .
N7 C18 C19 124.85(17) . .
C20 C19 C18 119.80(18) . .
C20 C19 H22 120.1 . .
C18 C19 H22 120.1 . .
C19 C20 C7 119.60(18) . 2_655
C19 C20 H23 120.2 . .
C7 C20 H23 120.2 2_655 .
N8 C21 C22 178.8(2) . .
C21 C22 H21A 109.5 . .
C21 C22 H21B 109.5 . .
H21A C22 H21B 109.5 . .
C21 C22 H21C 109.5 . .
H21A C22 H21C 109.5 . .
H21B C22 H21C 109.5 . .
O5 C100 O1 125.17(19) . .
O5 C100 C101 120.96(19) . .
O1 C100 C101 113.87(17) . .
O2 C101 C100 111.41(16) . .
O2 C101 C101 109.65(13) . 2
C100 C101 C101 108.84(19) . 2
O2 C101 H101 109.0 . .
C100 C101 H101 109.0 . .
C101 C101 H101 109.0 2 .
O4 C102 C102 110.37(14) . 2
O4 C102 C103 111.92(16) . .
C102 C102 C103 109.8(2) 2 .
O4 C102 H102 108.2 . .
C102 C102 H102 108.2 2 .
C103 C102 H102 108.2 . .
O6 C103 O3 125.80(19) . .
O6 C103 C102 120.36(19) . .
O3 C103 C102 113.84(18) . .
N200 C200 C201 179.9(3) . .
C200 C201 H0AA 109.5 . .
C200 C201 H0AB 109.5 . .
H0AA C201 H0AB 109.5 . .
C200 C201 H0AC 109.5 . .
H0AA C201 H0AC 109.5 . .
H0AB C201 H0AC 109.5 . .
O2 As1 O4 102.56(6) . .
O2 As1 O1 84.94(6) . .
O4 As1 O1 83.75(6) . .
O2 As1 O3 84.34(6) . .
O4 As1 O3 83.92(6) . .
O1 As1 O3 161.50(6) . .
N4 Co1 N3 89.51(6) . .
N4 Co1 N6 88.93(6) . .
N3 Co1 N6 170.81(7) . .
N4 Co1 N1 171.11(6) . .
N3 Co1 N1 90.75(6) . .
N6 Co1 N1 89.41(6) . .
N4 Co1 N8 94.98(7) . .
N3 Co1 N8 92.56(7) . .
N6 Co1 N8 96.60(7) . .
N1 Co1 N8 93.89(6) . .
N4 Co1 Co2 87.33(5) . .
N3 Co1 Co2 85.04(5) . .
N6 Co1 Co2 85.84(5) . .
N1 Co1 Co2 83.84(5) . .
N8 Co1 Co2 176.67(5) . .
N2 Co2 N7 89.25(5) . 2_655
N2 Co2 N7 89.25(5) . .
N7 Co2 N7 178.51(9) 2_655 .
N2 Co2 N5 180.0 . .
N7 Co2 N5 90.75(5) 2_655 .
N7 Co2 N5 90.75(5) . .
N2 Co2 Co1 92.004(10) . .
N7 Co2 Co1 89.74(5) 2_655 .
N7 Co2 Co1 90.31(5) . .
N5 Co2 Co1 87.996(10) . .
N2 Co2 Co1 92.003(10) . 2_655
N7 Co2 Co1 90.31(5) 2_655 2_655
N7 Co2 Co1 89.74(5) . 2_655
N5 Co2 Co1 87.997(10) . 2_655
Co1 Co2 Co1 175.99(2) . 2_655
C1 N1 C5 117.92(16) . .
C1 N1 Co1 120.85(13) . .
C5 N1 Co1 121.19(12) . .
C5 N2 C5 124.7(2) 2_655 .
C5 N2 Co2 117.65(11) 2_655 .
C5 N2 Co2 117.65(11) . .
C6 N3 C18 118.56(16) . 2_655
C6 N3 Co1 121.00(13) . .
C18 N3 Co1 120.35(12) 2_655 .
C8 N4 C12 118.91(16) . .
C8 N4 Co1 121.94(13) . .
C12 N4 Co1 119.00(12) . .
C12 N5 C12 122.9(2) . 2_655
C12 N5 Co2 118.55(11) . .
C12 N5 Co2 118.55(11) 2_655 .
C13 N6 C17 118.68(16) . .
C13 N6 Co1 120.61(13) . .
C17 N6 Co1 120.68(12) . .
C18 N7 C17 124.68(16) . .
C18 N7 Co2 118.11(12) . .
C17 N7 Co2 117.13(12) . .
C21 N8 Co1 166.99(16) . .
C100 O1 As1 113.28(12) . .
C101 O2 As1 116.22(11) . .
C103 O3 As1 112.70(13) . .
C102 O4 As1 117.61(11) . .

loop_
_geom_bond_atom_site_label_1
_geom_bond_atom_site_label_2
_geom_bond_distance
_geom_bond_site_symmetry_2
C1 N1 1.351(2) .
C1 C2 1.380(3) .
C1 H1 0.9300 .
C2 C3 1.390(3) .
C2 H2 0.9300 .
C3 C4 1.377(3) .
C3 H3 0.9300 .
C4 C5 1.407(3) .
C4 H4 0.9300 .
C5 N2 1.367(2) .
C5 N1 1.368(2) .
C6 N3 1.354(2) .
C6 C7 1.374(3) .
C6 H18 0.9300 .
C7 C20 1.390(3) 2_655
C7 H19 0.9300 .
C8 N4 1.357(2) .
C8 C9 1.376(3) .
C8 H17 0.9300 .
C9 C10 1.398(3) .
C9 H16 0.9300 .
C10 C11 1.371(3) .
C10 H15 0.9300 .
C11 C12 1.413(3) .
C11 H14 0.9300 .
C12 N5 1.363(2) .
C12 N4 1.366(2) .
C13 N6 1.354(2) .
C13 C14 1.372(3) .
C13 H7 0.9300 .
C14 C15 1.394(3) .
C14 H8 0.9300 .
C15 C16 1.374(3) .
C15 H9 0.9300 .
C16 C17 1.413(3) .
C16 H10 0.9300 .
C17 N6 1.366(2) .
C17 N7 1.367(2) .
C18 N3 1.362(2) 2_655
C18 N7 1.364(2) .
C18 C19 1.416(3) .
C19 C20 1.377(3) .
C19 H22 0.9300 .
C20 C7 1.390(3) 2_655
C20 H23 0.9300 .
C21 N8 1.145(3) .
C21 C22 1.450(3) .
C22 H21A 0.9600 .
C22 H21B 0.9600 .
C22 H21C 0.9600 .
C100 O5 1.222(3) .
C100 O1 1.296(3) .
C100 C101 1.518(3) .
C101 O2 1.419(2) .
C101 C101 1.521(4) 2
C101 H101 0.9800 .
C102 O4 1.411(2) .
C102 C102 1.519(4) 2
C102 C103 1.533(3) .
C102 H102 0.9800 .
C103 O6 1.225(3) .
C103 O3 1.296(3) .
C200 N200 1.137(3) .
C200 C201 1.451(3) .
C201 H0AA 0.9600 .
C201 H0AB 0.9600 .
C201 H0AC 0.9600 .
As1 O2 1.7960(14) .
As1 O4 1.8008(14) .
As1 O1 1.9954(15) .
As1 O3 2.0574(16) .
Co1 N4 1.9662(16) .
Co1 N3 1.9770(16) .
Co1 N6 1.9780(16) .
Co1 N1 2.0108(16) .
Co1 N8 2.0731(18) .
Co1 Co2 2.3111(7) .
Co2 N2 1.866(2) .
Co2 N7 1.9000(15) 2_655
Co2 N7 1.9000(15) .
Co2 N5 1.905(2) .
Co2 Co1 2.3111(7) 2_655
N2 C5 1.367(2) 2_655
N3 C18 1.362(2) 2_655
N5 C12 1.363(2) 2_655

loop_
_geom_torsion_atom_site_label_1
_geom_torsion_atom_site_label_2
_geom_torsion_atom_site_label_3
_geom_torsion_atom_site_label_4
_geom_torsion
_geom_torsion_site_symmetry_1
_geom_torsion_site_symmetry_4
N1 C1 C2 C3 3.0(3) . .
C1 C2 C3 C4 -1.3(3) . .
C2 C3 C4 C5 -1.2(3) . .
C3 C4 C5 N2 175.75(17) . .
C3 C4 C5 N1 2.3(3) . .
N3 C6 C7 C20 -1.7(3) . 2_655
N4 C8 C9 C10 1.7(3) . .
C8 C9 C10 C11 -0.4(3) . .
C9 C10 C11 C12 -0.6(3) . .
C10 C11 C12 N5 174.36(17) . .
C10 C11 C12 N4 0.5(3) . .
N6 C13 C14 C15 2.5(3) . .
C13 C14 C15 C16 -1.3(3) . .
C14 C15 C16 C17 -1.5(3) . .
C15 C16 C17 N6 3.3(3) . .
C15 C16 C17 N7 178.97(19) . .
N3 C18 C19 C20 -6.1(3) 2_655 .
N7 C18 C19 C20 167.25(18) . .
C18 C19 C20 C7 0.8(3) . 2_655
O5 C100 C101 O2 -179.40(18) . .
O1 C100 C101 O2 0.2(2) . .
O5 C100 C101 C101 -58.4(2) . 2
O1 C100 C101 C101 121.21(14) . 2
O4 C102 C103 O6 -179.15(19) . .
C102 C102 C103 O6 -56.2(2) 2 .
O4 C102 C103 O3 1.4(2) . .
C102 C102 C103 O3 124.30(15) 2 .
C2 C1 N1 C5 -2.0(3) . .
C2 C1 N1 Co1 -179.79(15) . .
N2 C5 N1 C1 -174.74(15) . .
C4 C5 N1 C1 -0.7(3) . .
N2 C5 N1 Co1 3.0(2) . .
C4 C5 N1 Co1 177.07(13) . .
N1 C5 N2 C5 -156.28(17) . 2_655
C4 C5 N2 C5 29.90(14) . 2_655
N1 C5 N2 Co2 23.72(17) . .
C4 C5 N2 Co2 -150.10(14) . .
N7 Co2 N2 C5 -123.14(10) 2_655 2_655
N7 Co2 N2 C5 56.86(10) . 2_655
Co1 Co2 N2 C5 147.15(9) . 2_655
Co1 Co2 N2 C5 -32.85(9) 2_655 2_655
N7 Co2 N2 C5 56.86(10) 2_655 .
N7 Co2 N2 C5 -123.14(10) . .
Co1 Co2 N2 C5 -32.85(9) . .
Co1 Co2 N2 C5 147.15(9) 2_655 .
C7 C6 N3 C18 -3.5(3) . 2_655
C7 C6 N3 Co1 179.77(15) . .
C9 C8 N4 C12 -1.8(3) . .
C9 C8 N4 Co1 -177.46(15) . .
N5 C12 N4 C8 -173.70(15) . .
C11 C12 N4 C8 0.7(3) . .
N5 C12 N4 Co1 2.1(2) . .
C11 C12 N4 Co1 176.43(13) . .
N4 C12 N5 C12 -153.80(17) . 2_655
C11 C12 N5 C12 32.10(14) . 2_655
N4 C12 N5 Co2 26.20(17) . .
C11 C12 N5 Co2 -147.90(14) . .
C14 C13 N6 C17 -0.7(3) . .
C14 C13 N6 Co1 -178.85(16) . .
N7 C17 N6 C13 -178.24(16) . .
C16 C17 N6 C13 -2.2(3) . .
N7 C17 N6 Co1 -0.1(2) . .
C16 C17 N6 Co1 175.96(14) . .
N3 C18 N7 C17 -163.89(16) 2_655 .
C19 C18 N7 C17 22.5(3) . .
N3 C18 N7 Co2 19.3(2) 2_655 .
C19 C18 N7 Co2 -154.31(15) . .
N6 C17 N7 C18 -150.75(17) . .
C16 C17 N7 C18 33.4(3) . .
N6 C17 N7 Co2 26.1(2) . .
C16 C17 N7 Co2 -149.81(16) . .
N2 Co2 N7 C18 -124.02(13) . .
N5 Co2 N7 C18 55.98(13) . .
Co1 Co2 N7 C18 143.98(13) . .
Co1 Co2 N7 C18 -32.01(13) 2_655 .
N2 Co2 N7 C17 58.96(13) . .
N5 Co2 N7 C17 -121.04(13) . .
Co1 Co2 N7 C17 -33.04(13) . .
Co1 Co2 N7 C17 150.97(13) 2_655 .
O5 C100 O1 As1 -177.07(17) . .
C101 C100 O1 As1 3.4(2) . .
C100 C101 O2 As1 -4.13(19) . .
C101 C101 O2 As1 -124.69(15) 2 .
O4 As1 O2 C101 87.18(13) . .
O1 As1 O2 C101 4.74(12) . .
O3 As1 O2 C101 169.64(13) . .
O6 C103 O3 As1 179.42(19) . .
C102 C103 O3 As1 -1.1(2) . .
C102 C102 O4 As1 -123.58(16) 2 .
C103 C102 O4 As1 -0.9(2) . .
O2 As1 O4 C102 83.10(13) . .
O1 As1 O4 C102 166.48(13) . .
O3 As1 O4 C102 0.30(13) . .
